data_4503243
loop_
_publ_author_name
'Manzano, Blanca R.'
'Jal\'on, F\'elix A.'
'Soriano, M. Laura'
'Rodr\'iguez, Ana M.'
'Hoz, Antonio de la'
'S\'anchez-Migall\'on, Ana'

_publ_section_title
;
 Multiple Hydrogen Bonds in the Self-Assembly of Aminotriazine and
 Glutarimide. Decisive Role of the Triazine Substituents
;
_journal_issue 5
_journal_name_full 'Crystal Growth &amp; Design'
_journal_page_first 1585
_journal_paper_doi 10.1021/cg7008682
_journal_volume 8
_journal_year 2008
_chemical_formula_moiety 'C10 H11 N5, C5 H7 N O2'
_chemical_formula_sum 'C15 H18 N6 O2'
_chemical_formula_weight 314.35
_chemical_name_systematic
;
 ?
;
_space_group_IT_number 2
_symmetry_cell_setting triclinic
_symmetry_space_group_name_Hall '-P 1'
_symmetry_space_group_name_H-M 'P -1'
_atom_sites_solution_hydrogens geom
_atom_sites_solution_primary direct
_atom_sites_solution_secondary difmap
_audit_creation_method SHELXL-97
_cell_angle_alpha 112.596(4)
_cell_angle_beta 102.455(5)
_cell_angle_gamma 93.961(4)
_cell_formula_units_Z 6
_cell_length_a 10.6760(9)
_cell_length_b 14.9580(10)
_cell_length_c 16.0730(10)
_cell_measurement_temperature 180(2)
_cell_volume 2280.8(3)
_computing_cell_refinement 'Bruker SAINT'
_computing_data_collection 'Bruker APEX'
_computing_data_reduction 'Bruker SAINT, SADABS, XPREP'
_computing_molecular_graphics 'Bruker SHELXTL'
_computing_publication_material 'Bruker SHELXTL'
_computing_structure_refinement 'SHELXL-97 (Sheldrick, 1997)'
_computing_structure_solution 'SHELXS-97 (Sheldrick, 1997)'
_diffrn_ambient_temperature 180(2)
_diffrn_measured_fraction_theta_full 0.990
_diffrn_measured_fraction_theta_max 0.990
_diffrn_measurement_device_type 'CCD area detector'
_diffrn_measurement_method 'phi and omega scans'
_diffrn_radiation_monochromator graphite
_diffrn_radiation_source 'fine-focus sealed tube'
_diffrn_radiation_type MoK\a
_diffrn_radiation_wavelength 0.71069
_diffrn_reflns_av_R_equivalents 0.0642
_diffrn_reflns_av_sigmaI/netI 0.1185
_diffrn_reflns_limit_h_max 12
_diffrn_reflns_limit_h_min -12
_diffrn_reflns_limit_k_max 17
_diffrn_reflns_limit_k_min -17
_diffrn_reflns_limit_l_max 18
_diffrn_reflns_limit_l_min -19
_diffrn_reflns_number 15700
_diffrn_reflns_theta_full 25.00
_diffrn_reflns_theta_max 25.00
_diffrn_reflns_theta_min 2.27
_exptl_absorpt_coefficient_mu 0.096
_exptl_absorpt_correction_T_max 0.9914
_exptl_absorpt_correction_T_min 0.9588
_exptl_absorpt_correction_type multi-scan
_exptl_absorpt_process_details SADABS
_exptl_crystal_colour colorless
_exptl_crystal_density_diffrn 1.373
_exptl_crystal_density_method 'not measured'
_exptl_crystal_description prism
_exptl_crystal_F_000 996
_exptl_crystal_size_max 0.44
_exptl_crystal_size_mid 0.18
_exptl_crystal_size_min 0.09
_refine_diff_density_max 0.256
_refine_diff_density_min -0.300
_refine_diff_density_rms 0.060
_refine_ls_extinction_method none
_refine_ls_goodness_of_fit_ref 0.972
_refine_ls_hydrogen_treatment mixed
_refine_ls_matrix_type full
_refine_ls_number_parameters 685
_refine_ls_number_reflns 7957
_refine_ls_number_restraints 0
_refine_ls_restrained_S_all 0.972
_refine_ls_R_factor_all 0.1196
_refine_ls_R_factor_gt 0.0691
_refine_ls_shift/su_max 0.002
_refine_ls_shift/su_mean 0.000
_refine_ls_structure_factor_coef Fsqd
_refine_ls_weighting_details 'calc w=1/[\s^2^(Fo^2^)+(0.0760P)^2^+0.0000P] where P=(Fo^2^+2Fc^2^)/3'
_refine_ls_weighting_scheme calc
_refine_ls_wR_factor_gt 0.1634
_refine_ls_wR_factor_ref 0.1970
_reflns_number_gt 4479
_reflns_number_total 7957
_reflns_threshold_expression >2sigma(I)
_cod_data_source_file cg7008682-file004.cif
_cod_data_source_block 6
_cod_original_sg_symbol_H-M P-1
_cod_database_code 4503243

loop_
_symmetry_equiv_pos_as_xyz
'x, y, z'
'-x, -y, -z'

loop_
_atom_site_label
_atom_site_type_symbol
_atom_site_fract_x
_atom_site_fract_y
_atom_site_fract_z
_atom_site_U_iso_or_equiv
_atom_site_adp_type
_atom_site_occupancy
_atom_site_symmetry_multiplicity
_atom_site_calc_flag
_atom_site_refinement_flags
N1 N 0.3354(2) 0.08498(18) 0.50692(17) 0.0257(6) Uani 1 1 d .
N2 N 0.3289(2) -0.08362(19) 0.40653(17) 0.0253(6) Uani 1 1 d .
N3 N 0.3123(2) 0.03670(18) 0.34271(17) 0.0258(6) Uani 1 1 d .
N4 N 0.3549(3) -0.0324(2) 0.5647(2) 0.0310(7) Uani 1 1 d .
N5 N 0.3145(3) 0.1959(2) 0.4402(2) 0.0288(7) Uani 1 1 d .
N6 N 0.3472(3) 0.2446(2) 0.69271(19) 0.0281(7) Uani 1 1 d .
N7 N -0.0404(2) -0.25817(19) 0.02083(18) 0.0273(6) Uani 1 1 d .
N8 N -0.0418(2) -0.42617(19) -0.07728(18) 0.0270(6) Uani 1 1 d .
N9 N -0.0346(3) -0.30465(19) -0.13860(18) 0.0294(7) Uani 1 1 d .
N10 N -0.0526(3) -0.3795(2) 0.0744(2) 0.0311(7) Uani 1 1 d .
N11 N -0.0267(3) -0.1445(2) -0.0413(2) 0.0325(7) Uani 1 1 d .
N12 N -0.0195(3) -0.0944(2) 0.20432(19) 0.0292(7) Uani 1 1 d .
N13 N 0.3616(2) -0.40574(19) 0.46552(18) 0.0258(6) Uani 1 1 d .
N14 N 0.3654(2) -0.23703(18) 0.56203(17) 0.0246(6) Uani 1 1 d .
N15 N 0.3368(2) -0.35857(19) 0.62083(18) 0.0277(6) Uani 1 1 d .
N16 N 0.3914(3) -0.2860(2) 0.4135(2) 0.0304(7) Uani 1 1 d .
N17 N 0.3311(3) -0.5191(2) 0.5265(2) 0.0386(8) Uani 1 1 d .
N18 N 0.3643(3) -0.5641(2) 0.28709(19) 0.0291(7) Uani 1 1 d .
O1 O 0.3168(2) 0.35306(16) 0.62826(16) 0.0353(6) Uani 1 1 d .
O2 O 0.3608(2) 0.12762(17) 0.74751(16) 0.0385(6) Uani 1 1 d .
O3 O -0.0432(2) -0.21059(17) 0.25826(15) 0.0363(6) Uani 1 1 d .
O4 O 0.0094(2) 0.01552(17) 0.14347(16) 0.0388(6) Uani 1 1 d .
O5 O 0.3865(2) -0.44910(17) 0.23082(16) 0.0360(6) Uani 1 1 d .
O6 O 0.3348(2) -0.67454(17) 0.34692(17) 0.0413(6) Uani 1 1 d .
C1 C 0.3218(3) 0.1040(2) 0.4301(2) 0.0255(7) Uani 1 1 d .
C2 C 0.3393(3) -0.0093(2) 0.4914(2) 0.0251(7) Uani 1 1 d .
C3 C 0.3154(3) -0.0550(2) 0.3361(2) 0.0238(7) Uani 1 1 d .
C4 C 0.3044(3) -0.1315(2) 0.2413(2) 0.0228(7) Uani 1 1 d .
C5 C 0.2836(3) -0.2308(2) 0.2224(2) 0.0292(8) Uani 1 1 d .
H5 H 0.2731 -0.2506 0.2704 0.035 Uiso 1 1 calc R
C6 C 0.2780(3) -0.3016(2) 0.1349(2) 0.0301(8) Uani 1 1 d .
H6 H 0.2625 -0.3691 0.1233 0.036 Uiso 1 1 calc R
C7 C 0.2949(3) -0.2747(2) 0.0637(2) 0.0263(8) Uani 1 1 d .
C8 C 0.3134(3) -0.1756(2) 0.0823(2) 0.0329(8) Uani 1 1 d .
H8 H 0.3237 -0.1558 0.0343 0.040 Uiso 1 1 calc R
C9 C 0.3170(3) -0.1048(2) 0.1694(2) 0.0303(8) Uani 1 1 d .
H9 H 0.3282 -0.0374 0.1801 0.036 Uiso 1 1 calc R
C10 C 0.2937(3) -0.3517(3) -0.0307(2) 0.0367(9) Uani 1 1 d .
H10D H 0.2674 -0.3261 -0.0784 0.055 Uiso 1 1 calc R
H10E H 0.2319 -0.4106 -0.0453 0.055 Uiso 1 1 calc R
H10F H 0.3810 -0.3685 -0.0297 0.055 Uiso 1 1 calc R
C11 C 0.3551(3) 0.2133(2) 0.7637(2) 0.0279(8) Uani 1 1 d .
C12 C 0.3542(3) 0.2872(2) 0.8582(2) 0.0300(8) Uani 1 1 d .
H12A H 0.4173 0.2755 0.9064 0.036 Uiso 1 1 calc R
H12B H 0.2667 0.2773 0.8679 0.036 Uiso 1 1 calc R
C13 C 0.3881(3) 0.3931(2) 0.8715(2) 0.0332(8) Uani 1 1 d .
H13A H 0.4821 0.4088 0.8775 0.040 Uiso 1 1 calc R
H13B H 0.3690 0.4379 0.9294 0.040 Uiso 1 1 calc R
C14 C 0.3089(3) 0.4078(2) 0.7880(2) 0.0320(8) Uani 1 1 d .
H14A H 0.2157 0.4001 0.7871 0.038 Uiso 1 1 calc R
H14B H 0.3363 0.4755 0.7951 0.038 Uiso 1 1 calc R
C15 C 0.3258(3) 0.3358(2) 0.6970(2) 0.0258(7) Uani 1 1 d .
C16 C -0.0441(3) -0.3539(2) 0.0042(2) 0.0253(7) Uani 1 1 d .
C17 C -0.0389(3) -0.3968(2) -0.1462(2) 0.0253(7) Uani 1 1 d .
C18 C -0.0339(3) -0.2379(2) -0.0529(2) 0.0278(8) Uani 1 1 d .
C19 C -0.0330(3) -0.4712(2) -0.2375(2) 0.0264(8) Uani 1 1 d .
C20 C -0.0691(3) -0.5707(2) -0.2642(2) 0.0294(8) Uani 1 1 d .
H20 H -0.1022 -0.5930 -0.2240 0.035 Uiso 1 1 calc R
C21 C -0.0575(3) -0.6384(2) -0.3487(2) 0.0328(8) Uani 1 1 d .
H21 H -0.0838 -0.7064 -0.3658 0.039 Uiso 1 1 calc R
C22 C -0.0083(3) -0.6088(3) -0.4088(2) 0.0325(8) Uani 1 1 d .
C23 C 0.0269(4) -0.5090(3) -0.3819(3) 0.0421(9) Uani 1 1 d .
H23 H 0.0623 -0.4866 -0.4213 0.051 Uiso 1 1 calc R
C24 C 0.0115(3) -0.4411(3) -0.2990(2) 0.0374(9) Uani 1 1 d .
H24 H 0.0318 -0.3730 -0.2840 0.045 Uiso 1 1 calc R
C25 C 0.0068(4) -0.6830(3) -0.5003(2) 0.0468(10) Uani 1 1 d .
H25A H -0.0793 -0.7168 -0.5421 0.070 Uiso 1 1 calc R
H25B H 0.0574 -0.7311 -0.4885 0.070 Uiso 1 1 calc R
H25C H 0.0522 -0.6491 -0.5296 0.070 Uiso 1 1 calc R
C26 C -0.0052(3) 0.0005(2) 0.2106(2) 0.0291(8) Uani 1 1 d .
C27 C -0.0090(3) 0.0803(2) 0.3012(2) 0.0338(9) Uani 1 1 d .
H27A H -0.0524 0.1317 0.2882 0.041 Uiso 1 1 calc R
H27B H 0.0812 0.1108 0.3391 0.041 Uiso 1 1 calc R
C28 C -0.0794(3) 0.0444(2) 0.3568(2) 0.0376(9) Uani 1 1 d .
H28A H -0.1737 0.0268 0.3254 0.045 Uiso 1 1 calc R
H28B H -0.0670 0.0975 0.4196 0.045 Uiso 1 1 calc R
C29 C -0.0293(4) -0.0449(3) 0.3665(2) 0.0366(9) Uani 1 1 d .
H29A H 0.0611 -0.0246 0.4067 0.044 Uiso 1 1 calc R
H29B H -0.0834 -0.0712 0.3975 0.044 Uiso 1 1 calc R
C30 C -0.0320(3) -0.1238(3) 0.2741(2) 0.0297(8) Uani 1 1 d .
C31 C 0.3430(3) -0.4262(2) 0.5373(2) 0.0281(8) Uani 1 1 d .
C32 C 0.3725(3) -0.3107(2) 0.4820(2) 0.0252(7) Uani 1 1 d .
C33 C 0.3484(3) -0.2665(2) 0.6279(2) 0.0245(7) Uani 1 1 d .
C34 C 0.3390(3) -0.1909(2) 0.7181(2) 0.0242(7) Uani 1 1 d .
C35 C 0.3995(3) -0.0946(2) 0.7518(2) 0.0288(8) Uani 1 1 d .
H35 H 0.4483 -0.0753 0.7168 0.035 Uiso 1 1 calc R
C36 C 0.3894(3) -0.0260(2) 0.8366(2) 0.0322(8) Uani 1 1 d .
H36 H 0.4332 0.0397 0.8596 0.039 Uiso 1 1 calc R
C37 C 0.3159(3) -0.0516(3) 0.8891(2) 0.0301(8) Uani 1 1 d .
C38 C 0.2561(3) -0.1481(2) 0.8540(2) 0.0312(8) Uani 1 1 d .
H38 H 0.2052 -0.1676 0.8879 0.037 Uiso 1 1 calc R
C39 C 0.2686(3) -0.2172(2) 0.7704(2) 0.0288(8) Uani 1 1 d .
H39 H 0.2284 -0.2836 0.7488 0.035 Uiso 1 1 calc R
C40 C 0.3048(3) 0.0250(3) 0.9802(2) 0.0391(9) Uani 1 1 d .
H40A H 0.3894 0.0448 1.0265 0.059 Uiso 1 1 calc R
H40B H 0.2401 -0.0024 1.0027 0.059 Uiso 1 1 calc R
H40C H 0.2779 0.0824 0.9707 0.059 Uiso 1 1 calc R
C42 C 0.3800(3) -0.5355(2) 0.2176(2) 0.0276(8) Uani 1 1 d .
C43 C 0.3872(3) -0.6137(2) 0.1277(2) 0.0303(8) Uani 1 1 d .
H43A H 0.4422 -0.5853 0.0986 0.036 Uiso 1 1 calc R
H43B H 0.2989 -0.6381 0.0844 0.036 Uiso 1 1 calc R
C44 C 0.4435(3) -0.6992(2) 0.1419(2) 0.0350(9) Uani 1 1 d .
H44A H 0.4396 -0.7523 0.0806 0.042 Uiso 1 1 calc R
H44B H 0.5358 -0.6771 0.1783 0.042 Uiso 1 1 calc R
C45 C 0.3660(3) -0.7376(2) 0.1938(2) 0.0333(8) Uani 1 1 d .
H45A H 0.2781 -0.7699 0.1522 0.040 Uiso 1 1 calc R
H45B H 0.4092 -0.7877 0.2094 0.040 Uiso 1 1 calc R
C46 C 0.3534(3) -0.6588(2) 0.2811(2) 0.0291(8) Uani 1 1 d .
H16A H 0.388(3) -0.219(3) 0.422(2) 0.036(9) Uiso 1 1 d .
H4A H 0.366(3) 0.019(3) 0.623(2) 0.040(10) Uiso 1 1 d .
H16B H 0.388(3) -0.333(2) 0.360(2) 0.020(8) Uiso 1 1 d .
H5A H 0.320(3) 0.243(3) 0.498(2) 0.038(10) Uiso 1 1 d .
H18 H 0.359(4) -0.512(3) 0.348(3) 0.075(14) Uiso 1 1 d .
H5B H 0.321(4) 0.219(3) 0.392(3) 0.057(12) Uiso 1 1 d .
H12 H -0.025(3) -0.143(3) 0.142(3) 0.046(11) Uiso 1 1 d .
H11B H -0.017(4) -0.127(3) -0.086(3) 0.056(13) Uiso 1 1 d .
H17A H 0.328(4) -0.540(3) 0.579(3) 0.095(16) Uiso 1 1 d .
H6A H 0.346(3) 0.195(3) 0.635(2) 0.043(10) Uiso 1 1 d .
H11A H -0.017(4) -0.092(3) 0.015(3) 0.063(13) Uiso 1 1 d .
H10B H -0.036(3) -0.438(3) 0.072(2) 0.039(10) Uiso 1 1 d .
H17B H 0.337(3) -0.571(3) 0.473(3) 0.052(12) Uiso 1 1 d .
H4B H 0.355(3) -0.094(3) 0.563(2) 0.047(11) Uiso 1 1 d .
H10A H -0.042(3) -0.329(3) 0.132(3) 0.048(11) Uiso 1 1 d .

loop_
_atom_site_aniso_label
_atom_site_aniso_U_11
_atom_site_aniso_U_22
_atom_site_aniso_U_33
_atom_site_aniso_U_23
_atom_site_aniso_U_13
_atom_site_aniso_U_12
N1 0.0335(15) 0.0198(16) 0.0266(15) 0.0120(13) 0.0083(12) 0.0060(12)
N2 0.0328(15) 0.0209(15) 0.0249(15) 0.0105(13) 0.0097(12) 0.0081(12)
N3 0.0324(15) 0.0198(16) 0.0241(15) 0.0081(13) 0.0065(12) 0.0062(12)
N4 0.0497(19) 0.0222(18) 0.0246(17) 0.0107(15) 0.0128(14) 0.0118(14)
N5 0.0418(17) 0.0180(17) 0.0267(17) 0.0094(14) 0.0084(14) 0.0061(13)
N6 0.0430(17) 0.0190(16) 0.0231(16) 0.0074(13) 0.0112(13) 0.0097(13)
N7 0.0333(15) 0.0238(17) 0.0270(15) 0.0115(13) 0.0089(12) 0.0088(12)
N8 0.0287(15) 0.0239(16) 0.0318(16) 0.0137(14) 0.0096(12) 0.0075(12)
N9 0.0392(16) 0.0231(17) 0.0281(16) 0.0109(13) 0.0109(13) 0.0102(13)
N10 0.0451(18) 0.0207(18) 0.0315(18) 0.0120(15) 0.0140(14) 0.0100(14)
N11 0.0505(19) 0.0195(18) 0.0336(18) 0.0130(15) 0.0177(15) 0.0111(14)
N12 0.0404(17) 0.0226(17) 0.0261(16) 0.0087(14) 0.0121(13) 0.0106(13)
N13 0.0344(15) 0.0204(16) 0.0274(16) 0.0131(13) 0.0099(12) 0.0088(12)
N14 0.0331(15) 0.0176(15) 0.0264(15) 0.0109(13) 0.0101(12) 0.0072(12)
N15 0.0374(16) 0.0223(16) 0.0273(16) 0.0122(13) 0.0109(13) 0.0113(12)
N16 0.0489(19) 0.0179(17) 0.0245(17) 0.0066(14) 0.0128(14) 0.0092(14)
N17 0.069(2) 0.0191(18) 0.0333(19) 0.0136(15) 0.0159(16) 0.0136(15)
N18 0.0434(17) 0.0197(16) 0.0265(16) 0.0099(13) 0.0114(13) 0.0105(13)
O1 0.0511(15) 0.0273(14) 0.0322(14) 0.0163(12) 0.0109(12) 0.0122(11)
O2 0.0584(16) 0.0258(15) 0.0341(14) 0.0150(12) 0.0119(12) 0.0097(12)
O3 0.0525(15) 0.0245(15) 0.0356(14) 0.0148(12) 0.0133(12) 0.0094(11)
O4 0.0553(16) 0.0290(15) 0.0368(15) 0.0173(12) 0.0129(12) 0.0112(12)
O5 0.0506(15) 0.0253(15) 0.0371(14) 0.0148(12) 0.0160(12) 0.0125(11)
O6 0.0659(18) 0.0279(15) 0.0386(15) 0.0193(12) 0.0184(13) 0.0126(12)
C1 0.0263(17) 0.0234(19) 0.0295(19) 0.0135(16) 0.0060(14) 0.0084(14)
C2 0.0269(17) 0.023(2) 0.0279(19) 0.0113(16) 0.0097(14) 0.0092(14)
C3 0.0243(17) 0.0242(19) 0.0282(18) 0.0143(16) 0.0097(14) 0.0079(13)
C4 0.0253(16) 0.0230(19) 0.0242(17) 0.0128(15) 0.0081(14) 0.0072(13)
C5 0.0354(19) 0.027(2) 0.0287(19) 0.0134(16) 0.0091(15) 0.0088(15)
C6 0.0379(19) 0.0168(19) 0.033(2) 0.0069(16) 0.0099(16) 0.0053(14)
C7 0.0248(17) 0.028(2) 0.0228(17) 0.0069(15) 0.0047(14) 0.0085(14)
C8 0.043(2) 0.032(2) 0.0281(19) 0.0151(17) 0.0107(16) 0.0053(16)
C9 0.041(2) 0.023(2) 0.0256(19) 0.0102(16) 0.0053(15) 0.0068(15)
C10 0.040(2) 0.035(2) 0.030(2) 0.0076(17) 0.0078(16) 0.0108(16)
C11 0.0319(18) 0.024(2) 0.0310(19) 0.0131(16) 0.0103(15) 0.0074(15)
C12 0.0388(19) 0.028(2) 0.0226(18) 0.0093(16) 0.0077(15) 0.0080(15)
C13 0.041(2) 0.030(2) 0.0258(19) 0.0088(16) 0.0072(16) 0.0088(16)
C14 0.042(2) 0.022(2) 0.032(2) 0.0098(16) 0.0122(16) 0.0108(15)
C15 0.0279(18) 0.0242(19) 0.0272(18) 0.0127(16) 0.0060(14) 0.0056(14)
C16 0.0232(17) 0.0254(19) 0.0288(19) 0.0123(16) 0.0068(14) 0.0074(14)
C17 0.0257(17) 0.0200(19) 0.0325(19) 0.0124(16) 0.0085(15) 0.0053(13)
C18 0.0276(18) 0.026(2) 0.032(2) 0.0142(16) 0.0064(15) 0.0090(14)
C19 0.0319(18) 0.0200(19) 0.0258(18) 0.0082(15) 0.0057(15) 0.0081(14)
C20 0.0325(18) 0.026(2) 0.033(2) 0.0151(16) 0.0082(15) 0.0064(14)
C21 0.037(2) 0.021(2) 0.035(2) 0.0090(17) 0.0026(16) 0.0084(15)
C22 0.0323(19) 0.029(2) 0.031(2) 0.0068(17) 0.0069(16) 0.0097(15)
C23 0.051(2) 0.035(2) 0.039(2) 0.0111(19) 0.0192(19) 0.0008(17)
C24 0.048(2) 0.027(2) 0.033(2) 0.0078(17) 0.0134(18) 0.0024(16)
C25 0.055(2) 0.039(2) 0.038(2) 0.0056(19) 0.0131(19) 0.0123(19)
C26 0.0289(18) 0.024(2) 0.035(2) 0.0123(17) 0.0062(16) 0.0102(14)
C27 0.040(2) 0.023(2) 0.031(2) 0.0058(16) 0.0023(16) 0.0098(15)
C28 0.046(2) 0.027(2) 0.035(2) 0.0063(17) 0.0115(17) 0.0084(16)
C29 0.045(2) 0.035(2) 0.029(2) 0.0103(17) 0.0121(17) 0.0100(17)
C30 0.0306(18) 0.027(2) 0.035(2) 0.0166(17) 0.0075(15) 0.0070(15)
C31 0.0345(19) 0.026(2) 0.0291(19) 0.0146(16) 0.0099(15) 0.0111(15)
C32 0.0246(17) 0.026(2) 0.0274(18) 0.0134(16) 0.0059(14) 0.0100(14)
C33 0.0234(16) 0.0249(19) 0.0259(18) 0.0124(15) 0.0034(14) 0.0064(14)
C34 0.0259(17) 0.0219(19) 0.0275(18) 0.0139(15) 0.0036(14) 0.0090(14)
C35 0.0376(19) 0.027(2) 0.0280(19) 0.0161(16) 0.0091(15) 0.0112(15)
C36 0.041(2) 0.024(2) 0.0290(19) 0.0124(16) 0.0022(16) 0.0059(15)
C37 0.0390(19) 0.030(2) 0.0230(18) 0.0119(16) 0.0067(15) 0.0148(16)
C38 0.0357(19) 0.035(2) 0.0271(19) 0.0142(17) 0.0120(16) 0.0126(16)
C39 0.0336(19) 0.024(2) 0.0289(19) 0.0116(16) 0.0068(15) 0.0073(14)
C40 0.045(2) 0.037(2) 0.031(2) 0.0095(18) 0.0091(17) 0.0126(17)
C42 0.0283(18) 0.030(2) 0.0305(19) 0.0174(17) 0.0084(15) 0.0094(15)
C43 0.0338(19) 0.030(2) 0.0306(19) 0.0137(16) 0.0118(15) 0.0085(15)
C44 0.040(2) 0.029(2) 0.036(2) 0.0105(17) 0.0120(17) 0.0144(16)
C45 0.041(2) 0.022(2) 0.032(2) 0.0090(16) 0.0033(16) 0.0106(15)
C46 0.0364(19) 0.023(2) 0.030(2) 0.0138(17) 0.0070(16) 0.0071(15)

loop_
_atom_type_symbol
_atom_type_description
_atom_type_scat_dispersion_real
_atom_type_scat_dispersion_imag
_atom_type_scat_source
C C 0.0033 0.0016 'International Tables Vol C Tables 4.2.6.8 and 6.1.1.4'
H H 0.0000 0.0000 'International Tables Vol C Tables 4.2.6.8 and 6.1.1.4'
N N 0.0061 0.0033 'International Tables Vol C Tables 4.2.6.8 and 6.1.1.4'
O O 0.0106 0.0060 'International Tables Vol C Tables 4.2.6.8 and 6.1.1.4'

loop_
_geom_angle_atom_site_label_1
_geom_angle_atom_site_label_2
_geom_angle_atom_site_label_3
_geom_angle
C2 N1 C1 114.6(3)
C3 N2 C2 114.1(3)
C3 N3 C1 114.2(3)
C15 N6 C11 126.3(3)
C18 N7 C16 114.1(3)
C17 N8 C16 114.6(3)
C17 N9 C18 114.6(3)
C30 N12 C26 126.9(3)
C32 N13 C31 114.5(3)
C33 N14 C32 114.1(3)
C33 N15 C31 114.4(3)
C46 N18 C42 126.0(3)
N5 C1 N1 117.7(3)
N5 C1 N3 116.8(3)
N1 C1 N3 125.5(3)
N4 C2 N1 117.5(3)
N4 C2 N2 117.3(3)
N1 C2 N2 125.3(3)
N3 C3 N2 126.3(3)
N3 C3 C4 116.2(3)
N2 C3 C4 117.5(3)
C9 C4 C5 118.2(3)
C9 C4 C3 120.3(3)
C5 C4 C3 121.4(3)
C6 C5 C4 121.2(3)
C5 C6 C7 120.6(3)
C8 C7 C6 118.1(3)
C8 C7 C10 121.3(3)
C6 C7 C10 120.6(3)
C9 C8 C7 121.3(3)
C8 C9 C4 120.6(3)
O2 C11 N6 119.4(3)
O2 C11 C12 122.6(3)
N6 C11 C12 118.0(3)
C11 C12 C13 113.5(3)
C12 C13 C14 109.8(3)
C15 C14 C13 112.0(2)
O1 C15 N6 119.8(3)
O1 C15 C14 123.6(3)
N6 C15 C14 116.6(3)
N10 C16 N8 117.3(3)
N10 C16 N7 117.1(3)
N8 C16 N7 125.5(3)
N9 C17 N8 125.6(3)
N9 C17 C19 116.2(3)
N8 C17 C19 118.1(3)
N11 C18 N7 117.7(3)
N11 C18 N9 116.8(3)
N7 C18 N9 125.6(3)
C20 C19 C24 118.0(3)
C20 C19 C17 122.5(3)
C24 C19 C17 119.5(3)
C19 C20 C21 120.9(3)
C20 C21 C22 121.3(3)
C23 C22 C21 117.5(3)
C23 C22 C25 121.3(3)
C21 C22 C25 121.2(3)
C24 C23 C22 121.3(3)
C23 C24 C19 120.9(3)
O4 C26 N12 119.4(3)
O4 C26 C27 123.5(3)
N12 C26 C27 117.1(3)
C26 C27 C28 113.2(3)
C27 C28 C29 111.0(3)
C30 C29 C28 112.0(3)
O3 C30 N12 119.4(3)
O3 C30 C29 123.6(3)
N12 C30 C29 116.9(3)
N17 C31 N13 118.3(3)
N17 C31 N15 116.7(3)
N13 C31 N15 125.0(3)
N16 C32 N13 117.2(3)
N16 C32 N14 117.2(3)
N13 C32 N14 125.6(3)
N15 C33 N14 126.4(3)
N15 C33 C34 115.7(3)
N14 C33 C34 117.9(3)
C35 C34 C39 118.7(3)
C35 C34 C33 121.8(3)
C39 C34 C33 119.5(3)
C34 C35 C36 120.3(3)
C35 C36 C37 121.3(3)
C38 C37 C36 117.4(3)
C38 C37 C40 122.4(3)
C36 C37 C40 120.2(3)
C37 C38 C39 121.3(3)
C34 C39 C38 120.9(3)
O5 C42 N18 120.0(3)
O5 C42 C43 122.6(3)
N18 C42 C43 117.4(3)
C42 C43 C44 111.8(3)
C45 C44 C43 109.5(3)
C46 C45 C44 112.7(3)
O6 C46 N18 119.3(3)
O6 C46 C45 122.9(3)
N18 C46 C45 117.8(3)

loop_
_geom_bond_atom_site_label_1
_geom_bond_atom_site_label_2
_geom_bond_distance
N1 C2 1.340(4)
N1 C1 1.350(4)
N2 C3 1.340(4)
N2 C2 1.365(4)
N3 C3 1.337(4)
N3 C1 1.355(4)
N4 C2 1.330(4)
N5 C1 1.332(4)
N6 C15 1.376(4)
N6 C11 1.380(4)
N7 C18 1.345(4)
N7 C16 1.348(4)
N8 C17 1.345(4)
N8 C16 1.346(4)
N9 C17 1.332(4)
N9 C18 1.354(4)
N10 C16 1.341(4)
N11 C18 1.331(4)
N12 C30 1.380(4)
N12 C26 1.379(4)
N13 C32 1.335(4)
N13 C31 1.351(4)
N14 C33 1.334(4)
N14 C32 1.356(4)
N15 C33 1.332(4)
N15 C31 1.355(4)
N16 C32 1.337(4)
N17 C31 1.326(4)
N18 C46 1.377(4)
N18 C42 1.377(4)
O1 C15 1.215(4)
O2 C11 1.215(4)
O3 C30 1.215(4)
O4 C26 1.222(4)
O5 C42 1.221(4)
O6 C46 1.221(4)
C3 C4 1.486(4)
C4 C9 1.389(4)
C4 C5 1.389(4)
C5 C6 1.383(4)
C6 C7 1.392(4)
C7 C8 1.386(4)
C7 C10 1.508(4)
C8 C9 1.383(4)
C11 C12 1.499(4)
C12 C13 1.521(4)
C13 C14 1.524(4)
C14 C15 1.504(4)
C17 C19 1.481(4)
C19 C20 1.381(4)
C19 C24 1.385(4)
C20 C21 1.386(4)
C21 C22 1.386(5)
C22 C23 1.383(5)
C22 C25 1.514(4)
C23 C24 1.382(5)
C26 C27 1.498(4)
C27 C28 1.501(5)
C28 C29 1.522(4)
C29 C30 1.493(4)
C33 C34 1.486(4)
C34 C35 1.380(4)
C34 C39 1.383(4)
C35 C36 1.389(4)
C36 C37 1.401(5)
C37 C38 1.379(5)
C37 C40 1.509(4)
C38 C39 1.387(4)
C42 C43 1.492(4)
C43 C44 1.524(4)
C44 C45 1.520(5)
C45 C46 1.486(4)

loop_
_geom_hbond_atom_site_label_D
_geom_hbond_atom_site_label_H
_geom_hbond_atom_site_label_A
_geom_hbond_distance_DH
_geom_hbond_distance_HA
_geom_hbond_distance_DA
_geom_hbond_angle_DHA
_geom_hbond_site_symmetry_A
N4 H4A O2 0.94(3) 2.05(4) 2.977(4) 171(3) .
N4 H4B N14 0.90(4) 2.15(4) 3.055(4) 177(3) .
N5 H5A O1 0.91(3) 2.12(4) 3.027(4) 176(3) .
N5 H5B O6 0.97(4) 2.00(4) 2.891(4) 152(3) 1_565
N10 H10B N8 0.89(3) 2.28(3) 3.156(4) 170(3) 2_545
N10 H10A O3 0.92(4) 2.12(4) 3.037(4) 172(3) .
N11 H11A O4 0.92(4) 2.02(4) 2.935(4) 175(3) .
N11 H11B O4 0.88(4) 2.20(4) 2.995(4) 151(3) 2
N16 H16B O5 0.86(3) 2.13(3) 2.998(4) 178(3) .
N16 H16A N2 0.96(3) 2.25(3) 3.182(4) 163(3) .
N17 H17B O6 0.93(4) 2.02(4) 2.940(4) 172(3) .
